data_8106784
loop_
_publ_author_name
'Zhang, Fan'
'Qu, Ya-Jie'
'Wu, Wen-Hua'
'Deng, Yu-Heng'

_publ_section_title
;
 Crystal structure of a
 poly[bis(3,4,5,6-tetrachlorophthalato)neodym(III)potassium(I)] ---
 4,4&#x2032;-bipyridine --- water (1/1/5.5)
;
_journal_issue 1
_journal_name_full 'Zeitschrift f\"ur Kristallographie - New Crystal Structures'
_journal_page_first 57
_journal_page_last 59
_journal_paper_doi 10.1515/ncrs-2014-9125
_journal_volume 231
_journal_year 2016
_chemical_formula_moiety 'C16 H11 Cl8 K Nd O13.5, C10 H8 N2'
_chemical_formula_sum 'C26 H19 Cl8 K N2 Nd O13.5'
_chemical_formula_weight 1043.38
_chemical_name_systematic
;
catena-(\m~3~-3,4,5,6-tetrachlorophthalato)-
(\m~2~-3,4,5,6-tetrachlorophthalato)-di-(\m~2~-aqua)-
tetraaqua-potassium--neodymium(iii) 4,4'-bipyridine solvate 
;
_space_group_crystal_system triclinic
_space_group_IT_number 2
_space_group_name_Hall '-P 1'
_space_group_name_H-M_alt 'P -1'
_atom_sites_solution_hydrogens geom
_atom_sites_solution_primary direct
_atom_sites_solution_secondary difmap
_audit_creation_date 2015-05-15
_audit_creation_method SHELXL-97
_cell_angle_alpha 96.53(3)
_cell_angle_beta 103.28(3)
_cell_angle_gamma 97.89(3)
_cell_formula_units_Z 2
_cell_length_a 8.6114(17)
_cell_length_b 12.665(3)
_cell_length_c 16.997(3)
_cell_measurement_reflns_used 6180
_cell_measurement_temperature 293(2)
_cell_measurement_theta_max 25.05
_cell_measurement_theta_min 1.25
_cell_volume 1766.7(7)
_computing_cell_refinement '<i>APEX2</i> and <i>SAINT</i> (Bruker 2007)'
_computing_data_collection '<i>APEX2</i> (Bruker 2007)'
_computing_data_reduction '<i>SAINT</i> '
_computing_molecular_graphics '<i>SHELXTL</i> (Sheldrick, 2008)'
_computing_publication_material
;
<i>SHELXTL</i> and <i>PLATON</i> (Spek, 2009)
;
_computing_structure_refinement '<i>SHELXL-97<i> (Sheldrick, 2008)'
_computing_structure_solution '<i>SHELXS-97<i> (Sheldrick, 2008)'
_diffrn_ambient_temperature 293(2)
_diffrn_measured_fraction_theta_full 0.988
_diffrn_measured_fraction_theta_max 0.988
_diffrn_measurement_device_type 'CCD area detector'
_diffrn_measurement_method 'phi and omega scans'
_diffrn_radiation_monochromator graphite
_diffrn_radiation_source 'fine-focus sealed tube'
_diffrn_radiation_type MoK~\a~
_diffrn_radiation_wavelength 0.71073
_diffrn_reflns_av_R_equivalents 0.0364
_diffrn_reflns_av_unetI/netI 0.0213
_diffrn_reflns_limit_h_max 10
_diffrn_reflns_limit_h_min 0
_diffrn_reflns_limit_k_max 14
_diffrn_reflns_limit_k_min -15
_diffrn_reflns_limit_l_max 19
_diffrn_reflns_limit_l_min -20
_diffrn_reflns_number 6180
_diffrn_reflns_theta_full 25.05
_diffrn_reflns_theta_max 25.05
_diffrn_reflns_theta_min 1.25
_exptl_absorpt_coefficient_mu 2.260
_exptl_absorpt_correction_T_max 0.5743
_exptl_absorpt_correction_T_min 0.3103
_exptl_absorpt_correction_type multi-scan
_exptl_absorpt_process_details 'SADABS (Bruker, 2007)'
_exptl_crystal_colour colorless
_exptl_crystal_density_diffrn 1.962
_exptl_crystal_density_method 'not measured'
_exptl_crystal_description block
_exptl_crystal_F_000 1002
_exptl_crystal_size_max 0.68
_exptl_crystal_size_mid 0.42
_exptl_crystal_size_min 0.28
_refine_diff_density_max 0.634
_refine_diff_density_min -1.302
_refine_diff_density_rms 0.179
_refine_ls_extinction_method none
_refine_ls_goodness_of_fit_ref 1.008
_refine_ls_hydrogen_treatment constr
_refine_ls_matrix_type full
_refine_ls_number_parameters 481
_refine_ls_number_reflns 6180
_refine_ls_number_restraints 6
_refine_ls_restrained_S_all 1.008
_refine_ls_R_factor_all 0.0277
_refine_ls_R_factor_gt 0.0254
_refine_ls_shift/su_max 0.003
_refine_ls_shift/su_mean 0.000
_refine_ls_structure_factor_coef Fsqd
_refine_ls_weighting_details 'calc w=1/[\s^2^(Fo^2^)+(0.0664P)^2^+1.1337P] where P=(Fo^2^+2Fc^2^)/3'
_refine_ls_weighting_scheme calc
_refine_ls_wR_factor_gt 0.0749
_refine_ls_wR_factor_ref 0.0838
_reflns_number_gt 5990
_reflns_number_total 6180
_reflns_threshold_expression >2sigma(I)
_cod_data_source_file suppl_ncrs-2014-9125_suppl.cif
_cod_data_source_block a
_cod_depositor_comments
;
The following automatic conversions were performed:

data item '_space_group_crystal_system' value 'Triclinic' was changed
to 'triclinic' in accordance with the built-in table derived from the
CIF Core dictionary named 'cif_core.dic' version 2.4.5 last updated
on 2014-11-21.

Automatic conversion script
Id: cif_fix_values 8738 2021-04-28 16:35:53Z antanas 
;
_cod_original_cell_volume 1766.6(6)
_cod_database_code 8106784

loop_
_space_group_symop_id
_space_group_symop_operation_xyz
1 'x, y, z'
2 '-x, -y, -z'

loop_
_atom_site_label
_atom_site_type_symbol
_atom_site_fract_x
_atom_site_fract_y
_atom_site_fract_z
_atom_site_U_iso_or_equiv
_atom_site_adp_type
_atom_site_occupancy
_atom_site_symmetry_multiplicity
_atom_site_calc_flag
_atom_site_refinement_flags
_atom_site_disorder_assembly
_atom_site_disorder_group
Nd1 Nd -0.312026(16) 1.318070(11) -0.982877(8) 0.02218(8) Uani 1 1 d . . .
K1 K -0.24352(13) 0.92989(8) -0.94078(7) 0.0634(3) Uani 1 1 d . . .
O1 O -0.5139(4) 1.0253(2) -0.88792(16) 0.0550(7) Uani 1 1 d . . .
O1W O -0.2738(3) 1.16744(19) -1.07868(16) 0.0451(6) Uani 1 1 d . . .
H1WA H -0.2183 1.1661 -1.1141 0.068 Uiso 1 1 d R . .
H1WB H -0.3381 1.1082 -1.0840 0.068 Uiso 1 1 d R . .
O2 O -0.4633(3) 1.1692(2) -0.94295(14) 0.0503(7) Uani 1 1 d . . .
O2W O -0.5672(3) 1.25371(19) -1.09650(13) 0.0370(5) Uani 1 1 d . . .
H2WA H -0.5541 1.2237 -1.1414 0.056 Uiso 1 1 d R . .
H2WB H -0.6430 1.2908 -1.0997 0.056 Uiso 1 1 d R . .
O3 O -0.1128(3) 1.2364(2) -0.89400(15) 0.0461(6) Uani 1 1 d . . .
O3W O -0.0571(3) 1.3745(2) -1.02353(16) 0.0406(5) Uani 1 1 d D . .
H3WA H -0.047(5) 1.424(3) -1.053(2) 0.061 Uiso 1 1 d D . .
H3WB H 0.023(3) 1.341(3) -1.010(3) 0.061 Uiso 1 1 d D . .
O4 O -0.0450(3) 1.10519(19) -0.82571(15) 0.0403(5) Uani 1 1 d . . .
O4W O 0.0490(8) 1.0016(6) -0.9608(5) 0.075(2) Uani 0.50 1 d P . .
O5 O -0.3416(3) 1.46811(18) -1.05478(13) 0.0365(5) Uani 1 1 d . . .
O5W O 0.0337(4) 0.8328(2) -0.84062(16) 0.0536(7) Uani 1 1 d D . .
H5WA H 0.082(6) 0.861(3) -0.7914(12) 0.080 Uiso 1 1 d D . .
H5WB H -0.019(6) 0.7689(18) -0.848(3) 0.080 Uiso 1 1 d D . .
O6 O -0.4709(2) 1.60769(19) -1.06338(13) 0.0356(5) Uani 1 1 d . . .
O6W O -0.1611(3) 0.7568(2) -1.02980(17) 0.0501(6) Uani 1 1 d . . .
H6WA H -0.2423 0.7084 -1.0603 0.075 Uiso 1 1 d R . .
H6WB H -0.1040 0.7791 -1.0611 0.075 Uiso 1 1 d R . .
O7 O -0.8208(3) 1.3689(2) -1.14054(16) 0.0414(6) Uani 1 1 d . . .
O8 O -0.8165(2) 1.54616(19) -1.13112(13) 0.0347(5) Uani 1 1 d . . .
N1 N -0.1482(4) 1.0843(3) -1.32783(18) 0.0466(7) Uani 1 1 d . . .
N2 N -0.3851(4) 0.8600(3) -1.74738(18) 0.0453(7) Uani 1 1 d . . .
C1 C -0.4615(3) 1.1207(2) -0.88349(17) 0.0234(6) Uani 1 1 d . . .
C2 C -0.3794(3) 1.1853(2) -0.79951(16) 0.0227(5) Uani 1 1 d . . .
C3 C -0.4704(3) 1.2125(2) -0.74447(18) 0.0266(6) Uani 1 1 d . . .
C4 C -0.3956(4) 1.2668(2) -0.66688(18) 0.0281(6) Uani 1 1 d . . .
C5 C -0.2274(4) 1.2942(2) -0.64278(17) 0.0272(6) Uani 1 1 d . . .
C6 C -0.1372(3) 1.2679(2) -0.69826(18) 0.0254(6) Uani 1 1 d . . .
C7 C -0.2124(3) 1.2144(2) -0.77682(17) 0.0229(5) Uani 1 1 d . . .
C8 C -0.1141(3) 1.1825(2) -0.83670(17) 0.0233(6) Uani 1 1 d . . .
C9 C -0.4316(3) 1.5236(2) -1.09300(16) 0.0224(5) Uani 1 1 d . . .
C10 C -0.4996(3) 1.4886(2) -1.18495(16) 0.0217(5) Uani 1 1 d . . .
C11 C -0.3982(3) 1.4800(2) -1.23732(18) 0.0269(6) Uani 1 1 d . . .
C12 C -0.4640(4) 1.4473(2) -1.32128(18) 0.0270(6) Uani 1 1 d . . .
C13 C -0.6300(4) 1.4255(2) -1.35206(17) 0.0271(6) Uani 1 1 d . . .
C14 C -0.7308(3) 1.4344(2) -1.29915(17) 0.0262(6) Uani 1 1 d . . .
C15 C -0.6666(3) 1.4639(2) -1.21546(16) 0.0224(5) Uani 1 1 d . . .
C16 C -0.7780(3) 1.4595(2) -1.15745(17) 0.0262(6) Uani 1 1 d . . .
C17 C -0.2144(5) 1.1400(3) -1.3848(2) 0.0482(9) Uani 1 1 d . . .
H17 H -0.2288 1.2098 -1.3682 0.058 Uiso 1 1 calc R . .
C18 C -0.2631(5) 1.0996(3) -1.4675(2) 0.0424(8) Uani 1 1 d . . .
H18 H -0.3086 1.1417 -1.5050 0.051 Uiso 1 1 calc R . .
C19 C -0.2433(4) 0.9961(3) -1.4936(2) 0.0351(7) Uani 1 1 d . . .
C20 C -0.2922(4) 0.9492(3) -1.58145(19) 0.0338(7) Uani 1 1 d . . .
C21 C -0.4243(5) 0.9769(3) -1.6354(2) 0.0434(8) Uani 1 1 d . . .
H21 H -0.4833 1.0262 -1.6167 0.052 Uiso 1 1 calc R . .
C22 C -0.4660(5) 0.9310(3) -1.7160(2) 0.0490(9) Uani 1 1 d . . .
H22 H -0.5548 0.9499 -1.7508 0.059 Uiso 1 1 calc R . .
C23 C -0.2598(5) 0.8347(3) -1.6968(2) 0.0445(8) Uani 1 1 d . . .
H23 H -0.2018 0.7866 -1.7178 0.053 Uiso 1 1 calc R . .
C24 C -0.2093(4) 0.8756(3) -1.6142(2) 0.0399(7) Uani 1 1 d . . .
H24 H -0.1210 0.8541 -1.5810 0.048 Uiso 1 1 calc R . .
C25 C -0.1754(4) 0.9377(3) -1.4344(2) 0.0417(8) Uani 1 1 d . . .
H25 H -0.1605 0.8675 -1.4492 0.050 Uiso 1 1 calc R . .
C26 C -0.1298(5) 0.9846(3) -1.3533(2) 0.0449(8) Uani 1 1 d . . .
H26 H -0.0839 0.9443 -1.3144 0.054 Uiso 1 1 calc R . .
Cl1 Cl -0.67828(9) 1.17683(8) -0.77380(5) 0.0419(2) Uani 1 1 d . . .
Cl2 Cl -0.50751(10) 1.29910(8) -0.59812(5) 0.0433(2) Uani 1 1 d . . .
Cl3 Cl -0.13229(10) 1.35821(8) -0.54555(5) 0.0433(2) Uani 1 1 d . . .
Cl4 Cl 0.07051(8) 1.30210(7) -0.66937(5) 0.03654(18) Uani 1 1 d . . .
Cl5 Cl -0.19164(9) 1.51251(8) -1.19966(5) 0.0421(2) Uani 1 1 d . . .
Cl6 Cl -0.33980(9) 1.43516(8) -1.38663(5) 0.0409(2) Uani 1 1 d . . .
Cl7 Cl -0.71241(10) 1.38548(8) -1.45538(4) 0.0419(2) Uani 1 1 d . . .
Cl8 Cl -0.93828(9) 1.40752(8) -1.33611(5) 0.0430(2) Uani 1 1 d . . .

loop_
_atom_site_aniso_label
_atom_site_aniso_U_11
_atom_site_aniso_U_22
_atom_site_aniso_U_33
_atom_site_aniso_U_23
_atom_site_aniso_U_13
_atom_site_aniso_U_12
Nd1 0.02594(11) 0.02402(11) 0.01739(11) 0.00051(7) 0.00679(7) 0.00682(7)
K1 0.0705(6) 0.0494(5) 0.0651(6) -0.0195(4) 0.0308(5) -0.0085(4)
O1 0.086(2) 0.0311(13) 0.0372(14) 0.0008(10) 0.0103(14) -0.0136(13)
O1W 0.0538(15) 0.0335(12) 0.0484(15) -0.0126(10) 0.0278(12) -0.0010(10)
O2 0.0708(17) 0.0428(14) 0.0236(12) 0.0052(10) 0.0007(11) -0.0187(12)
O2W 0.0382(12) 0.0443(13) 0.0253(11) -0.0033(9) 0.0032(9) 0.0106(10)
O3 0.0516(14) 0.0700(17) 0.0372(13) 0.0270(12) 0.0273(11) 0.0370(13)
O3W 0.0380(12) 0.0440(14) 0.0460(14) 0.0073(11) 0.0204(11) 0.0104(10)
O4 0.0516(14) 0.0392(13) 0.0394(13) 0.0081(10) 0.0189(11) 0.0244(11)
O4W 0.069(4) 0.063(4) 0.098(5) 0.009(4) 0.043(4) -0.005(3)
O5 0.0399(12) 0.0394(12) 0.0281(11) 0.0115(9) 0.0023(9) 0.0045(10)
O5W 0.0657(18) 0.0526(16) 0.0374(14) -0.0096(12) 0.0204(13) -0.0061(13)
O6 0.0266(10) 0.0449(13) 0.0310(12) -0.0130(10) 0.0067(9) 0.0082(9)
O6W 0.0366(13) 0.0587(16) 0.0519(16) -0.0077(12) 0.0144(12) 0.0054(11)
O7 0.0392(12) 0.0475(14) 0.0434(14) 0.0129(11) 0.0208(11) 0.0039(10)
O8 0.0231(10) 0.0474(13) 0.0298(11) -0.0122(10) 0.0054(9) 0.0099(9)
N1 0.0509(18) 0.0546(19) 0.0304(15) -0.0038(13) 0.0126(14) 0.0001(14)
N2 0.0526(18) 0.0504(18) 0.0295(15) -0.0002(13) 0.0075(14) 0.0072(14)
C1 0.0201(12) 0.0258(14) 0.0233(14) -0.0010(11) 0.0074(11) 0.0017(10)
C2 0.0219(13) 0.0258(13) 0.0205(14) 0.0026(11) 0.0064(11) 0.0030(10)
C3 0.0200(13) 0.0347(15) 0.0262(15) 0.0025(12) 0.0088(11) 0.0056(11)
C4 0.0283(14) 0.0338(15) 0.0260(15) 0.0009(12) 0.0146(12) 0.0079(12)
C5 0.0297(14) 0.0301(15) 0.0197(14) -0.0012(11) 0.0053(11) 0.0037(11)
C6 0.0203(13) 0.0298(14) 0.0254(14) 0.0016(11) 0.0061(11) 0.0038(11)
C7 0.0235(13) 0.0238(13) 0.0224(14) 0.0041(10) 0.0078(11) 0.0036(10)
C8 0.0173(12) 0.0291(14) 0.0215(13) -0.0016(11) 0.0046(10) 0.0024(10)
C9 0.0177(12) 0.0305(14) 0.0172(13) 0.0015(11) 0.0059(10) -0.0027(10)
C10 0.0237(13) 0.0235(13) 0.0184(13) 0.0018(10) 0.0057(11) 0.0056(10)
C11 0.0229(13) 0.0345(15) 0.0236(14) 0.0039(11) 0.0073(11) 0.0042(11)
C12 0.0278(14) 0.0349(15) 0.0223(14) 0.0030(12) 0.0134(12) 0.0081(12)
C13 0.0289(14) 0.0349(15) 0.0161(13) -0.0010(11) 0.0052(11) 0.0057(12)
C14 0.0200(13) 0.0355(15) 0.0225(14) 0.0002(11) 0.0056(11) 0.0056(11)
C15 0.0229(13) 0.0257(13) 0.0193(13) 0.0008(10) 0.0061(11) 0.0070(10)
C16 0.0176(12) 0.0400(16) 0.0185(13) -0.0029(11) 0.0032(11) 0.0045(11)
C17 0.058(2) 0.0410(19) 0.044(2) -0.0048(16) 0.0148(18) 0.0053(16)
C18 0.053(2) 0.0396(18) 0.0352(18) 0.0054(14) 0.0108(16) 0.0090(15)
C19 0.0407(18) 0.0345(16) 0.0288(17) 0.0042(13) 0.0095(14) 0.0009(13)
C20 0.0375(16) 0.0338(16) 0.0288(16) 0.0036(12) 0.0091(13) 0.0010(13)
C21 0.050(2) 0.051(2) 0.0336(18) 0.0075(15) 0.0121(16) 0.0180(16)
C22 0.052(2) 0.065(2) 0.0295(18) 0.0055(17) 0.0036(16) 0.0209(19)
C23 0.051(2) 0.0442(19) 0.0382(19) -0.0032(15) 0.0135(17) 0.0104(16)
C24 0.0415(18) 0.0433(19) 0.0334(18) 0.0023(14) 0.0065(14) 0.0099(15)
C25 0.050(2) 0.0388(18) 0.0336(18) 0.0043(14) 0.0067(15) 0.0057(15)
C26 0.051(2) 0.051(2) 0.0301(18) 0.0089(15) 0.0072(16) 0.0017(16)
Cl1 0.0199(3) 0.0679(6) 0.0359(4) -0.0020(4) 0.0098(3) 0.0041(3)
Cl2 0.0368(4) 0.0651(6) 0.0313(4) -0.0054(4) 0.0194(3) 0.0116(4)
Cl3 0.0391(4) 0.0597(5) 0.0231(4) -0.0120(3) 0.0060(3) 0.0000(4)
Cl4 0.0213(3) 0.0503(5) 0.0327(4) -0.0041(3) 0.0051(3) -0.0007(3)
Cl5 0.0211(3) 0.0755(6) 0.0287(4) 0.0072(4) 0.0086(3) 0.0013(3)
Cl6 0.0329(4) 0.0674(5) 0.0264(4) 0.0011(3) 0.0170(3) 0.0106(4)
Cl7 0.0365(4) 0.0684(6) 0.0172(4) -0.0042(3) 0.0047(3) 0.0084(4)
Cl8 0.0206(3) 0.0772(6) 0.0266(4) -0.0001(4) 0.0018(3) 0.0061(3)

loop_
_atom_type_symbol
_atom_type_description
_atom_type_scat_dispersion_real
_atom_type_scat_dispersion_imag
_atom_type_scat_source
C C 0.0033 0.0016 'International Tables Vol C Tables 4.2.6.8 and 6.1.1.4'
H H 0.0000 0.0000 'International Tables Vol C Tables 4.2.6.8 and 6.1.1.4'
Cl Cl 0.1484 0.1585 'International Tables Vol C Tables 4.2.6.8 and 6.1.1.4'
K K 0.2009 0.2494 'International Tables Vol C Tables 4.2.6.8 and 6.1.1.4'
N N 0.0061 0.0033 'International Tables Vol C Tables 4.2.6.8 and 6.1.1.4'
Nd Nd -0.1943 3.0179 'International Tables Vol C Tables 4.2.6.8 and 6.1.1.4'
O O 0.0106 0.0060 'International Tables Vol C Tables 4.2.6.8 and 6.1.1.4'

loop_
_geom_angle_atom_site_label_1
_geom_angle_atom_site_label_2
_geom_angle_atom_site_label_3
_geom_angle
_geom_angle_site_symmetry_1
_geom_angle_site_symmetry_3
O8 Nd1 O5 83.60(8) 2_483 .
O8 Nd1 O2 111.44(8) 2_483 .
O5 Nd1 O2 142.68(9) . .
O8 Nd1 O3 74.17(9) 2_483 .
O5 Nd1 O3 142.80(9) . .
O2 Nd1 O3 74.22(10) . .
O8 Nd1 O6 73.65(7) 2_483 2_483
O5 Nd1 O6 77.10(9) . 2_483
O2 Nd1 O6 75.13(10) . 2_483
O3 Nd1 O6 122.54(8) . 2_483
O8 Nd1 O1W 145.52(8) 2_483 .
O5 Nd1 O1W 107.64(9) . .
O2 Nd1 O1W 79.62(9) . .
O3 Nd1 O1W 78.14(9) . .
O6 Nd1 O1W 140.03(8) 2_483 .
O8 Nd1 O3W 81.55(8) 2_483 .
O5 Nd1 O3W 71.09(9) . .
O2 Nd1 O3W 142.62(10) . .
O3 Nd1 O3W 76.35(9) . .
O6 Nd1 O3W 141.43(8) 2_483 .
O1W Nd1 O3W 72.18(9) . .
O8 Nd1 O2W 144.40(7) 2_483 .
O5 Nd1 O2W 75.74(8) . .
O2 Nd1 O2W 72.87(9) . .
O3 Nd1 O2W 137.09(9) . .
O6 Nd1 O2W 73.66(7) 2_483 .
O1W Nd1 O2W 69.52(9) . .
O3W Nd1 O2W 117.32(8) . .
O8 Nd1 K1 137.51(6) 2_483 2_473
O5 Nd1 K1 111.20(6) . 2_473
O2 Nd1 K1 35.54(6) . 2_473
O3 Nd1 K1 105.29(8) . 2_473
O6 Nd1 K1 71.61(6) 2_483 2_473
O1W Nd1 K1 69.81(6) . 2_473
O3W Nd1 K1 140.57(6) . 2_473
O2W Nd1 K1 37.37(6) . 2_473
O4W K1 O4W 29.8(3) . 2_573
O4W K1 O6W 74.54(17) . .
O4W K1 O6W 68.40(17) 2_573 .
O4W K1 O4 62.04(17) . .
O4W K1 O4 83.14(16) 2_573 .
O6W K1 O4 130.66(8) . .
O4W K1 O2 130.87(17) . 2_473
O4W K1 O2 102.33(17) 2_573 2_473
O6W K1 O2 75.06(9) . 2_473
O4 K1 O2 152.69(9) . 2_473
O4W K1 O2W 142.50(18) . 2_473
O4W K1 O2W 144.81(16) 2_573 2_473
O6W K1 O2W 76.94(8) . 2_473
O4 K1 O2W 126.19(8) . 2_473
O2 K1 O2W 61.60(7) 2_473 2_473
O4W K1 O1 137.38(17) . .
O4W K1 O1 130.86(17) 2_573 .
O6W K1 O1 146.06(8) . .
O4 K1 O1 82.78(7) . .
O2 K1 O1 73.39(9) 2_473 .
O2W K1 O1 77.32(7) 2_473 .
O4W K1 O5W 65.43(18) . .
O4W K1 O5W 90.39(17) 2_573 .
O6W K1 O5W 66.59(8) . .
O4 K1 O5W 74.53(8) . .
O2 K1 O5W 131.46(8) 2_473 .
O2W K1 O5W 81.15(8) 2_473 .
O1 K1 O5W 129.88(8) . .
O4W K1 O1 102.02(18) . 2_473
O4W K1 O1 72.88(17) 2_573 2_473
O6W K1 O1 89.29(9) . 2_473
O4 K1 O1 120.51(8) . 2_473
O2 K1 O1 40.37(7) 2_473 2_473
O2W K1 O1 101.46(7) 2_473 2_473
O1 K1 O1 74.59(9) . 2_473
O5W K1 O1 154.71(8) . 2_473
O4W K1 C1 113.64(17) . 2_473
O4W K1 C1 83.94(16) 2_573 2_473
O6W K1 C1 76.68(8) . 2_473
O4 K1 C1 140.94(8) . 2_473
O2 K1 C1 20.81(7) 2_473 2_473
O2W K1 C1 82.34(7) 2_473 2_473
O1 K1 C1 78.30(8) . 2_473
O5W K1 C1 142.22(8) . 2_473
O1 K1 C1 20.92(7) 2_473 2_473
O4W K1 C8 71.45(17) . .
O4W K1 C8 83.86(16) 2_573 .
O6W K1 C8 145.72(8) . .
O4 K1 C8 20.44(7) . .
O2 K1 C8 132.56(9) 2_473 .
O2W K1 C8 130.68(7) 2_473 .
O1 K1 C8 67.96(7) . .
O5W K1 C8 94.95(8) . .
O1 K1 C8 101.76(8) 2_473 .
C1 K1 C8 121.32(8) 2_473 .
O4W K1 C1 117.07(17) . .
O4W K1 C1 113.23(17) 2_573 .
O6W K1 C1 160.67(8) . .
O4 K1 C1 67.56(7) . .
O2 K1 C1 85.97(9) 2_473 .
O2W K1 C1 97.44(7) 2_473 .
O1 K1 C1 20.43(7) . .
O5W K1 C1 131.44(8) . .
O1 K1 C1 73.55(8) 2_473 .
C1 K1 C1 84.28(8) 2_473 .
C8 K1 C1 49.97(7) . .
C1 O1 K1 99.4(2) . .
C1 O1 K1 81.9(2) . 2_473
K1 O1 K1 105.41(9) . 2_473
Nd1 O1W H1WA 131.3 . .
Nd1 O1W H1WB 116.1 . .
H1WA O1W H1WB 111.7 . .
C1 O2 Nd1 140.3(2) . .
C1 O2 K1 104.36(19) . 2_473
Nd1 O2 K1 115.24(10) . 2_473
Nd1 O2W K1 110.23(9) . 2_473
Nd1 O2W H2WA 116.0 . .
K1 O2W H2WA 97.3 2_473 .
Nd1 O2W H2WB 117.8 . .
K1 O2W H2WB 93.2 2_473 .
H2WA O2W H2WB 116.9 . .
C8 O3 Nd1 135.24(19) . .
Nd1 O3W H3WA 123(2) . .
Nd1 O3W H3WB 120(2) . .
H3WA O3W H3WB 116.8(19) . .
C8 O4 K1 105.17(19) . .
K1 O4W K1 150.2(3) . 2_573
C9 O5 Nd1 149.0(2) . .
K1 O5W H5WA 121(4) . .
K1 O5W H5WB 96(3) . .
H5WA O5W H5WB 117(2) . .
C9 O6 Nd1 144.15(19) . 2_483
K1 O6W H6WA 116.3 . .
K1 O6W H6WB 110.5 . .
H6WA O6W H6WB 107.1 . .
C16 O8 Nd1 132.14(18) . 2_483
C26 N1 C17 117.0(3) . .
C23 N2 C22 117.1(3) . .
O1 C1 O2 124.8(3) . .
O1 C1 C2 118.5(3) . .
O2 C1 C2 116.6(2) . .
O1 C1 K1 77.14(19) . 2_473
O2 C1 K1 54.83(16) . 2_473
C2 C1 K1 151.86(18) . 2_473
O1 C1 K1 60.2(2) . .
O2 C1 K1 96.3(2) . .
C2 C1 K1 112.30(16) . .
K1 C1 K1 95.72(8) 2_473 .
C7 C2 C3 119.8(3) . .
C7 C2 C1 119.6(2) . .
C3 C2 C1 120.5(2) . .
C4 C3 C2 120.7(3) . .
C4 C3 Cl1 119.9(2) . .
C2 C3 Cl1 119.4(2) . .
C3 C4 C5 119.9(3) . .
C3 C4 Cl2 120.9(2) . .
C5 C4 Cl2 119.2(2) . .
C6 C5 C4 119.2(3) . .
C6 C5 Cl3 120.4(2) . .
C4 C5 Cl3 120.5(2) . .
C7 C6 C5 121.0(3) . .
C7 C6 Cl4 119.4(2) . .
C5 C6 Cl4 119.6(2) . .
C2 C7 C6 119.3(3) . .
C2 C7 C8 119.4(2) . .
C6 C7 C8 121.2(2) . .
O4 C8 O3 125.4(3) . .
O4 C8 C7 117.3(3) . .
O3 C8 C7 117.3(2) . .
O4 C8 K1 54.39(16) . .
O3 C8 K1 101.3(2) . .
C7 C8 K1 114.03(17) . .
O5 C9 O6 125.9(3) . .
O5 C9 C10 118.1(2) . .
O6 C9 C10 116.0(2) . .
C11 C10 C15 120.3(3) . .
C11 C10 C9 121.3(2) . .
C15 C10 C9 118.4(2) . .
C10 C11 C12 120.0(3) . .
C10 C11 Cl5 120.2(2) . .
C12 C11 Cl5 119.8(2) . .
C13 C12 C11 119.9(3) . .
C13 C12 Cl6 119.7(2) . .
C11 C12 Cl6 120.5(2) . .
C12 C13 C14 119.7(3) . .
C12 C13 Cl7 120.2(2) . .
C14 C13 Cl7 120.0(2) . .
C15 C14 C13 120.8(3) . .
C15 C14 Cl8 118.6(2) . .
C13 C14 Cl8 120.6(2) . .
C14 C15 C10 119.3(2) . .
C14 C15 C16 120.0(2) . .
C10 C15 C16 120.5(2) . .
O7 C16 O8 126.4(3) . .
O7 C16 C15 115.8(3) . .
O8 C16 C15 117.8(3) . .
N1 C17 C18 123.5(4) . .
N1 C17 H17 118.3 . .
C18 C17 H17 118.3 . .
C19 C18 C17 119.3(3) . .
C19 C18 H18 120.4 . .
C17 C18 H18 120.4 . .
C18 C19 C25 117.4(3) . .
C18 C19 C20 121.5(3) . .
C25 C19 C20 121.1(3) . .
C24 C20 C21 116.8(3) . .
C24 C20 C19 121.7(3) . .
C21 C20 C19 121.5(3) . .
C22 C21 C20 119.6(3) . .
C22 C21 H21 120.2 . .
C20 C21 H21 120.2 . .
N2 C22 C21 123.3(3) . .
N2 C22 H22 118.3 . .
C21 C22 H22 118.3 . .
N2 C23 C24 123.9(3) . .
N2 C23 H23 118.0 . .
C24 C23 H23 118.0 . .
C23 C24 C20 119.2(3) . .
C23 C24 H24 120.4 . .
C20 C24 H24 120.4 . .
C26 C25 C19 119.4(3) . .
C26 C25 H25 120.3 . .
C19 C25 H25 120.3 . .
N1 C26 C25 123.5(4) . .
N1 C26 H26 118.3 . .
C25 C26 H26 118.3 . .

loop_
_geom_bond_atom_site_label_1
_geom_bond_atom_site_label_2
_geom_bond_distance
_geom_bond_site_symmetry_2
Nd1 O8 2.381(2) 2_483
Nd1 O5 2.385(2) .
Nd1 O2 2.395(2) .
Nd1 O3 2.439(2) .
Nd1 O6 2.447(2) 2_483
Nd1 O1W 2.472(2) .
Nd1 O3W 2.487(2) .
Nd1 O2W 2.534(2) .
Nd1 K1 4.4369(19) 2_473
K1 O4W 2.668(6) .
K1 O4W 2.753(7) 2_573
K1 O6W 2.787(3) .
K1 O4 2.848(3) .
K1 O2 2.851(3) 2_473
K1 O2W 2.870(3) 2_473
K1 O1 3.029(4) .
K1 O5W 3.086(4) .
K1 O1 3.327(3) 2_473
K1 C1 3.379(3) 2_473
K1 C8 3.381(3) .
K1 C1 3.444(3) .
O1 C1 1.218(4) .
O1 K1 3.327(3) 2_473
O1W H1WA 0.8509 .
O1W H1WB 0.8511 .
O2 C1 1.239(4) .
O2 K1 2.851(3) 2_473
O2W K1 2.870(3) 2_473
O2W H2WA 0.8515 .
O2W H2WB 0.8509 .
O3 C8 1.253(4) .
O3W H3WA 0.853(10) .
O3W H3WB 0.854(10) .
O4 C8 1.223(4) .
O4W K1 2.753(7) 2_573
O5 C9 1.241(4) .
O5W H5WA 0.856(10) .
O5W H5WB 0.851(10) .
O6 C9 1.247(4) .
O6 Nd1 2.447(2) 2_483
O6W H6WA 0.8814 .
O6W H6WB 0.8487 .
O7 C16 1.242(4) .
O8 C16 1.254(4) .
O8 Nd1 2.381(2) 2_483
N1 C26 1.330(5) .
N1 C17 1.332(5) .
N2 C23 1.318(5) .
N2 C22 1.347(5) .
C1 C2 1.522(4) .
C1 K1 3.379(3) 2_473
C2 C7 1.385(4) .
C2 C3 1.395(4) .
C3 C4 1.382(4) .
C3 Cl1 1.725(3) .
C4 C5 1.394(4) .
C4 Cl2 1.726(3) .
C5 C6 1.392(4) .
C5 Cl3 1.718(3) .
C6 C7 1.392(4) .
C6 Cl4 1.722(3) .
C7 C8 1.521(4) .
C9 C10 1.527(4) .
C10 C11 1.389(4) .
C10 C15 1.390(4) .
C11 C12 1.400(4) .
C11 Cl5 1.720(3) .
C12 C13 1.381(4) .
C12 Cl6 1.719(3) .
C13 C14 1.392(4) .
C13 Cl7 1.723(3) .
C14 C15 1.389(4) .
C14 Cl8 1.724(3) .
C15 C16 1.526(4) .
C17 C18 1.385(5) .
C17 H17 0.9300 .
C18 C19 1.381(5) .
C18 H18 0.9300 .
C19 C25 1.385(5) .
C19 C20 1.484(5) .
C20 C24 1.390(5) .
C20 C21 1.401(5) .
C21 C22 1.370(5) .
C21 H21 0.9300 .
C22 H22 0.9300 .
C23 C24 1.386(5) .
C23 H23 0.9300 .
C24 H24 0.9300 .
C25 C26 1.382(5) .
C25 H25 0.9300 .
C26 H26 0.9300 .

loop_
_geom_hbond_atom_site_label_D
_geom_hbond_atom_site_label_H
_geom_hbond_atom_site_label_A
_geom_hbond_distance_DH
_geom_hbond_distance_HA
_geom_hbond_distance_DA
_geom_hbond_angle_DHA
_geom_hbond_site_symmetry_A
O1W H1WA O5W 0.85 1.92 2.732(4) 159.6 2_573
O1W H1WB O1 0.85 1.91 2.758(4) 172.0 2_473
O2W H2WA N2 0.85 1.98 2.784(4) 157.9 2_472
O2W H2WB O7 0.85 1.97 2.798(3) 163.6 .
O3W H3WA Cl5 0.853(10) 2.93(2) 3.676(3) 146(4) .
O3W H3WB O6W 0.854(10) 1.913(13) 2.745(4) 165(4) 2_573
O5W H5WA N1 0.856(10) 1.988(16) 2.830(4) 167(5) 2_573
O5W H5WB O7 0.851(10) 2.032(15) 2.872(4) 169(5) 2_473
